data_7022697
loop_
_publ_author_name
'Fang, Ming'
'Li, Ji-Jing'
'Shi, Peng-Fei'
'Zhao, Bin'
'Cheng, Peng'

_publ_section_title
;
 Structures, luminescence, and slow magnetic relaxation of eight 3D
 lanthanide-organic frameworks.
;
_journal_issue 18
_journal_name_full 'Dalton transactions (Cambridge, England : 2003)'
_journal_page_first 6553
_journal_page_last 6563
_journal_paper_doi 10.1039/c3dt32861a
_journal_volume 42
_journal_year 2013
_chemical_formula_sum 'C21 H24 Gd N4 O11'
_chemical_formula_weight 665.69
_chemical_name_systematic
;
?
;
_space_group_IT_number 2
_symmetry_cell_setting triclinic
_symmetry_space_group_name_Hall '-P 1'
_symmetry_space_group_name_H-M 'P -1'
_atom_sites_solution_hydrogens geom
_atom_sites_solution_primary direct
_atom_sites_solution_secondary difmap
_audit_creation_method SHELXL-97
_cell_angle_alpha 66.832(3)
_cell_angle_beta 87.019(3)
_cell_angle_gamma 76.377(3)
_cell_formula_units_Z 2
_cell_length_a 9.9008(13)
_cell_length_b 11.6556(16)
_cell_length_c 13.4354(18)
_cell_measurement_reflns_used 9774
_cell_measurement_temperature 293(2)
_cell_measurement_theta_max 27.82
_cell_measurement_theta_min 3.105
_cell_volume 1383.9(3)
_computing_structure_refinement 'SHELXL-97 (Sheldrick, 1997)'
_computing_structure_solution 'SHELXS-97 (Sheldrick, 1990)'
_diffrn_ambient_temperature 293(2)
_diffrn_measured_fraction_theta_full 0.972
_diffrn_measured_fraction_theta_max 0.972
_diffrn_radiation_monochromator graphite
_diffrn_radiation_source 'fine-focus sealed tube'
_diffrn_radiation_type MoK\a
_diffrn_radiation_wavelength 0.71075
_diffrn_reflns_av_R_equivalents 0.0880
_diffrn_reflns_av_sigmaI/netI 0.1460
_diffrn_reflns_limit_h_max 11
_diffrn_reflns_limit_h_min -12
_diffrn_reflns_limit_k_max 14
_diffrn_reflns_limit_k_min -15
_diffrn_reflns_limit_l_max 17
_diffrn_reflns_limit_l_min -17
_diffrn_reflns_number 10529
_diffrn_reflns_theta_full 27.48
_diffrn_reflns_theta_max 27.48
_diffrn_reflns_theta_min 3.11
_exptl_absorpt_coefficient_mu 2.456
_exptl_absorpt_correction_T_max 0.6394
_exptl_absorpt_correction_T_min 0.2440
_exptl_absorpt_correction_type multi-scan
_exptl_absorpt_process_details sadabs
_exptl_crystal_density_diffrn 1.598
_exptl_crystal_density_method 'not measured'
_exptl_crystal_F_000 660
_exptl_crystal_size_max 0.80
_exptl_crystal_size_mid 0.30
_exptl_crystal_size_min 0.20
_refine_diff_density_max 2.076
_refine_diff_density_min -2.158
_refine_diff_density_rms 0.278
_refine_ls_extinction_method none
_refine_ls_goodness_of_fit_ref 1.100
_refine_ls_hydrogen_treatment constr
_refine_ls_matrix_type full
_refine_ls_number_parameters 336
_refine_ls_number_reflns 6169
_refine_ls_number_restraints 222
_refine_ls_restrained_S_all 1.098
_refine_ls_R_factor_all 0.1237
_refine_ls_R_factor_gt 0.0890
_refine_ls_shift/su_max 0.001
_refine_ls_shift/su_mean 0.000
_refine_ls_structure_factor_coef Fsqd
_refine_ls_weighting_details 'calc w=1/[\s^2^(Fo^2^)+(0.1043P)^2^+0.0000P] where P=(Fo^2^+2Fc^2^)/3'
_refine_ls_weighting_scheme calc
_refine_ls_wR_factor_gt 0.1974
_refine_ls_wR_factor_ref 0.2201
_reflns_number_gt 4628
_reflns_number_total 6169
_reflns_threshold_expression >2sigma(I)
_cod_data_source_file c3dt32861a.txt
_cod_data_source_block shelxs2
_cod_depositor_comments
;
The following automatic conversions were performed:

'_refine_ls_hydrogen_treatment' value 'constra' was replaced with the
value 'constr' as specified in the replacement file
'src/cod-tools/trunk/data/replacement-values/replacement_values.lst'.

Automatic conversion script
Id: cif_fix_values 5376 2017-05-30 11:51:03Z andrius 
;
_cod_original_sg_symbol_H-M p-1
_cod_database_code 7022697

loop_
_symmetry_equiv_pos_as_xyz
'x, y, z'
'-x, -y, -z'

loop_
_atom_site_label
_atom_site_type_symbol
_atom_site_fract_x
_atom_site_fract_y
_atom_site_fract_z
_atom_site_U_iso_or_equiv
_atom_site_adp_type
_atom_site_occupancy
_atom_site_symmetry_multiplicity
_atom_site_calc_flag
_atom_site_refinement_flags
Gd1 Gd 0.23628(5) 0.02631(5) 1.00484(4) 0.0216(2) Uani 1 1 d U
C1 C 0.2899(12) 0.7104(11) 0.1585(9) 0.033(3) Uani 1 1 d U
C2 C 0.0998(15) 0.6011(14) 0.4171(11) 0.058(4) Uani 1 1 d U
H2A H 0.0145 0.6274 0.4434 0.069 Uiso 1 1 calc R
C3 C 0.1244(13) 0.6673(13) 0.3115(9) 0.042(3) Uani 1 1 d U
H3A H 0.0548 0.7334 0.2660 0.050 Uiso 1 1 calc R
C4 C 0.2507(12) 0.6357(11) 0.2737(8) 0.031(3) Uani 1 1 d U
C5 C 0.3503(11) 0.5325(10) 0.3437(8) 0.029(2) Uani 1 1 d U
H5A H 0.4376 0.5066 0.3198 0.035 Uiso 1 1 calc R
C6 C 0.3174(12) 0.4713(11) 0.4464(9) 0.032(3) Uani 1 1 d U
C7 C 0.4198(12) 0.3593(11) 0.5248(8) 0.032(3) Uani 1 1 d U
C8 C 0.3908(12) 0.2994(11) 0.6322(8) 0.029(2) Uani 1 1 d U
H8A H 0.3044 0.3259 0.6568 0.035 Uiso 1 1 calc R
C9 C 0.4893(11) 0.2014(11) 0.7019(8) 0.025(2) Uani 1 1 d U
C10 C 0.6140(13) 0.1651(12) 0.6608(9) 0.037(3) Uani 1 1 d U
H10A H 0.6844 0.0995 0.7057 0.044 Uiso 1 1 calc R
C11 C 0.6338(14) 0.2264(13) 0.5527(9) 0.045(3) Uani 1 1 d U
H11A H 0.7187 0.1998 0.5259 0.054 Uiso 1 1 calc R
C12 C 0.4649(11) 0.1327(10) 0.8208(8) 0.024(2) Uani 1 1 d U
C13 C 0.2278(16) 0.0703(16) 0.5767(11) 0.061(4) Uani 1 1 d U
H13A H 0.3118 0.0936 0.5563 0.073 Uiso 1 1 calc R
C14 C 0.1859(14) 0.0562(14) 0.6786(10) 0.047(3) Uani 1 1 d U
H14A H 0.2374 0.0745 0.7240 0.057 Uiso 1 1 calc R
C15 C 0.0646(12) 0.0139(11) 0.7132(8) 0.030(3) Uani 1 1 d U
C16 C -0.0094(12) -0.0053(11) 0.6416(8) 0.030(3) Uani 1 1 d U
H16A H -0.0928 -0.0301 0.6611 0.036 Uiso 1 1 calc R
C17 C 0.0397(13) 0.0122(13) 0.5379(9) 0.041(3) Uani 1 1 d U
C18 C 0.0116(11) -0.0033(10) 0.8226(8) 0.024(2) Uani 1 1 d U
C19 C 0.362(3) 0.395(2) 1.0824(18) 0.114(8) Uani 1 1 d U
H19C H 0.4549 0.3888 1.1044 0.172 Uiso 1 1 calc R
H19B H 0.3039 0.4766 1.0763 0.172 Uiso 1 1 calc R
H19A H 0.3622 0.3883 1.0135 0.172 Uiso 1 1 calc R
C20 C 0.304(3) 0.286(3) 1.274(2) 0.174(12) Uani 1 1 d U
H20B H 0.2642 0.3701 1.2741 0.261 Uiso 1 1 calc R
H20C H 0.3962 0.2557 1.3068 0.261 Uiso 1 1 calc R
H20A H 0.2474 0.2285 1.3156 0.261 Uiso 1 1 calc R
C21 C 0.2733(17) 0.2113(16) 1.1359(12) 0.060(4) Uani 1 1 d U
H21A H 0.2268 0.1563 1.1880 0.072 Uiso 1 1 calc R
N1 N 0.5385(11) 0.3216(10) 0.4840(7) 0.043(3) Uani 1 1 d U
N2 N 0.1920(12) 0.5009(11) 0.4842(8) 0.054(3) Uani 1 1 d U
N3 N 0.1566(13) 0.0530(12) 0.5049(8) 0.052(3) Uani 1 1 d U
N4 N 0.3083(16) 0.2938(14) 1.1614(12) 0.072(4) Uani 1 1 d U
O1 O 0.3962(10) 0.6650(8) 0.1219(6) 0.047(2) Uani 1 1 d U
O2 O 0.2050(8) 0.8139(7) 0.1074(5) 0.0285(17) Uani 1 1 d U
O3 O 0.5672(8) 0.0590(8) 0.8787(6) 0.0334(19) Uani 1 1 d U
O4 O 0.3425(7) 0.1497(7) 0.8498(5) 0.0283(17) Uani 1 1 d U
O5 O 0.0478(8) 0.2166(8) 0.9392(6) 0.0353(19) Uani 1 1 d U
H5C H -0.0217 0.2509 0.9661 0.053 Uiso 1 1 d R
H5B H 0.0173 0.2044 0.8871 0.053 Uiso 1 1 d R
O6 O 0.3956(8) -0.1256(7) 0.9393(5) 0.0311(18) Uani 1 1 d U
H6B H 0.4622 -0.1566 0.9877 0.047 Uiso 1 1 d R
H6A H 0.3498 -0.1852 0.9560 0.047 Uiso 1 1 d R
O7 O -0.1056(8) -0.0277(8) 0.8420(5) 0.0308(18) Uani 1 1 d U
O8 O 0.0898(8) 0.0064(8) 0.8889(6) 0.0322(18) Uani 1 1 d U
O9 O 0.2920(9) 0.1946(8) 1.0541(6) 0.042(2) Uani 1 1 d U
O10 O 0.172(2) 0.5919(19) 0.8064(14) 0.161(7) Uani 1 1 d U
O11 O 0.936(2) 0.3394(16) 0.0850(15) 0.147(7) Uani 1 1 d U
H11C H 0.9883 0.3893 0.0796 0.221 Uiso 1 1 d R
H11B H 0.9351 0.2910 0.1516 0.221 Uiso 1 1 d R

loop_
_atom_site_aniso_label
_atom_site_aniso_U_11
_atom_site_aniso_U_22
_atom_site_aniso_U_33
_atom_site_aniso_U_23
_atom_site_aniso_U_13
_atom_site_aniso_U_12
Gd1 0.0170(3) 0.0284(3) 0.0154(3) -0.0059(2) 0.00026(18) -0.0029(2)
C1 0.028(6) 0.032(6) 0.033(5) -0.005(4) -0.001(4) -0.012(5)
C2 0.042(7) 0.055(7) 0.047(6) 0.003(5) 0.011(5) 0.000(6)
C3 0.026(6) 0.047(7) 0.035(5) 0.000(5) 0.005(5) -0.008(5)
C4 0.034(6) 0.027(5) 0.028(5) -0.005(4) -0.003(4) -0.008(5)
C5 0.019(5) 0.029(5) 0.031(5) -0.006(4) 0.001(4) 0.002(4)
C6 0.023(5) 0.029(6) 0.030(5) 0.002(4) -0.003(4) -0.002(4)
C7 0.029(6) 0.032(6) 0.026(5) -0.003(4) 0.001(4) -0.006(5)
C8 0.026(5) 0.031(6) 0.030(5) -0.009(4) 0.004(4) -0.009(4)
C9 0.023(5) 0.033(5) 0.019(4) -0.009(4) -0.001(4) -0.009(4)
C10 0.034(6) 0.036(6) 0.026(5) -0.003(4) 0.001(4) 0.004(5)
C11 0.039(6) 0.049(7) 0.033(5) -0.011(5) 0.013(5) 0.005(5)
C12 0.025(5) 0.020(5) 0.020(4) -0.001(4) -0.005(4) -0.004(4)
C13 0.054(7) 0.092(9) 0.052(7) -0.036(6) 0.016(6) -0.035(7)
C14 0.047(7) 0.068(8) 0.037(6) -0.024(5) -0.002(5) -0.023(6)
C15 0.028(5) 0.035(6) 0.026(5) -0.010(4) 0.003(4) -0.011(5)
C16 0.022(5) 0.046(6) 0.023(5) -0.016(4) 0.005(4) -0.006(5)
C17 0.040(6) 0.060(7) 0.027(5) -0.019(5) 0.005(5) -0.016(5)
C18 0.020(5) 0.028(5) 0.023(4) -0.013(4) 0.006(4) -0.003(4)
C19 0.136(16) 0.110(14) 0.116(14) -0.051(12) 0.008(12) -0.053(13)
C20 0.21(2) 0.20(2) 0.171(18) -0.126(16) -0.001(15) -0.046(15)
C21 0.068(8) 0.072(8) 0.063(7) -0.041(6) 0.002(6) -0.032(6)
N1 0.035(5) 0.046(6) 0.026(4) -0.002(4) 0.011(4) 0.007(4)
N2 0.038(6) 0.056(6) 0.036(5) 0.008(5) 0.002(4) 0.001(5)
N3 0.053(6) 0.084(7) 0.036(5) -0.033(5) 0.008(4) -0.032(5)
N4 0.088(8) 0.073(7) 0.076(7) -0.046(6) 0.022(6) -0.033(6)
O1 0.046(6) 0.039(5) 0.037(4) -0.004(4) 0.014(4) 0.003(4)
O2 0.024(4) 0.030(4) 0.025(3) -0.003(3) -0.001(3) -0.007(3)
O3 0.021(4) 0.045(5) 0.027(4) -0.006(3) -0.005(3) -0.006(3)
O4 0.015(4) 0.035(4) 0.026(3) -0.006(3) 0.006(3) -0.003(3)
O5 0.026(4) 0.039(5) 0.037(4) -0.016(4) -0.006(3) 0.003(4)
O6 0.032(5) 0.037(5) 0.026(4) -0.013(3) 0.002(3) -0.011(4)
O7 0.028(4) 0.050(5) 0.020(3) -0.017(3) 0.004(3) -0.016(4)
O8 0.025(4) 0.050(5) 0.026(4) -0.022(3) -0.003(3) -0.004(3)
O9 0.037(5) 0.047(5) 0.042(4) -0.018(4) -0.001(4) -0.009(4)
O10 0.147(13) 0.162(14) 0.122(11) -0.037(10) -0.030(10) 0.033(11)
O11 0.165(14) 0.123(12) 0.158(13) -0.069(10) -0.028(11) -0.008(10)

loop_
_atom_type_symbol
_atom_type_description
_atom_type_scat_dispersion_real
_atom_type_scat_dispersion_imag
_atom_type_scat_source
C C 0.0000 0.0000 'International Tables Vol C Tables 4.2.6.8 and 6.1.1.4'
H H 0.0000 0.0000 'International Tables Vol C Tables 4.2.6.8 and 6.1.1.4'
Gd Gd 0.0000 0.0000 'International Tables Vol C Tables 4.2.6.8 and 6.1.1.4'
N N 0.0000 0.0000 'International Tables Vol C Tables 4.2.6.8 and 6.1.1.4'
O O 0.0000 0.0000 'International Tables Vol C Tables 4.2.6.8 and 6.1.1.4'

loop_
_geom_angle_atom_site_label_1
_geom_angle_atom_site_label_2
_geom_angle_atom_site_label_3
_geom_angle
_geom_angle_site_symmetry_1
_geom_angle_site_symmetry_3
O8 Gd1 O3 149.7(3) . 2_657
O8 Gd1 O4 87.7(3) . .
O3 Gd1 O4 96.8(3) 2_657 .
O8 Gd1 O7 106.2(3) . 2_557
O3 Gd1 O7 86.8(3) 2_657 2_557
O4 Gd1 O7 145.5(3) . 2_557
O8 Gd1 O2 79.0(3) . 1_546
O3 Gd1 O2 79.6(3) 2_657 1_546
O4 Gd1 O2 143.1(3) . 1_546
O7 Gd1 O2 71.3(3) 2_557 1_546
O8 Gd1 O5 70.6(3) . .
O3 Gd1 O5 139.7(3) 2_657 .
O4 Gd1 O5 81.8(3) . .
O7 Gd1 O5 73.8(3) 2_557 .
O2 Gd1 O5 124.1(3) 1_546 .
O8 Gd1 O9 139.7(3) . .
O3 Gd1 O9 69.8(3) 2_657 .
O4 Gd1 O9 75.9(3) . .
O7 Gd1 O9 73.3(3) 2_557 .
O2 Gd1 O9 134.0(3) 1_546 .
O5 Gd1 O9 70.9(3) . .
O8 Gd1 O6 78.7(3) . .
O3 Gd1 O6 74.3(3) 2_657 .
O4 Gd1 O6 72.5(3) . .
O7 Gd1 O6 140.4(3) 2_557 .
O2 Gd1 O6 71.2(3) 1_546 .
O5 Gd1 O6 140.4(2) . .
O9 Gd1 O6 128.1(3) . .
O1 C1 O2 125.2(11) . .
O1 C1 C4 119.8(10) . .
O2 C1 C4 115.0(11) . .
N2 C2 C3 123.1(14) . .
N2 C2 H2A 118.4 . .
C3 C2 H2A 118.4 . .
C4 C3 C2 119.3(12) . .
C4 C3 H3A 120.4 . .
C2 C3 H3A 120.4 . .
C3 C4 C5 118.4(10) . .
C3 C4 C1 122.6(10) . .
C5 C4 C1 118.9(10) . .
C6 C5 C4 118.6(11) . .
C6 C5 H5A 120.7 . .
C4 C5 H5A 120.7 . .
N2 C6 C5 123.3(10) . .
N2 C6 C7 115.7(9) . .
C5 C6 C7 120.9(11) . .
N1 C7 C8 122.6(10) . .
N1 C7 C6 115.6(9) . .
C8 C7 C6 121.8(11) . .
C9 C8 C7 119.9(11) . .
C9 C8 H8A 120.0 . .
C7 C8 H8A 120.0 . .
C8 C9 C10 117.6(10) . .
C8 C9 C12 122.6(10) . .
C10 C9 C12 119.9(9) . .
C9 C10 C11 119.3(11) . .
C9 C10 H10A 120.4 . .
C11 C10 H10A 120.4 . .
N1 C11 C10 123.6(12) . .
N1 C11 H11A 118.2 . .
C10 C11 H11A 118.2 . .
O3 C12 O4 126.0(9) . .
O3 C12 C9 116.5(10) . .
O4 C12 C9 117.4(9) . .
N3 C13 C14 124.3(14) . .
N3 C13 H13A 117.8 . .
C14 C13 H13A 117.8 . .
C13 C14 C15 118.9(12) . .
C13 C14 H14A 120.6 . .
C15 C14 H14A 120.6 . .
C16 C15 C14 117.8(10) . .
C16 C15 C18 120.0(10) . .
C14 C15 C18 122.2(10) . .
C15 C16 C17 120.1(11) . .
C15 C16 H16A 120.0 . .
C17 C16 H16A 120.0 . .
N3 C17 C16 121.9(11) . .
N3 C17 C17 118.6(13) . 2_556
C16 C17 C17 119.5(14) . 2_556
O7 C18 O8 125.3(9) . .
O7 C18 C15 117.5(9) . .
O8 C18 C15 117.2(9) . .
N4 C19 H19C 109.5 . .
N4 C19 H19B 109.5 . .
H19C C19 H19B 109.5 . .
N4 C19 H19A 109.5 . .
H19C C19 H19A 109.5 . .
H19B C19 H19A 109.5 . .
N4 C20 H20B 109.5 . .
N4 C20 H20C 109.5 . .
H20B C20 H20C 109.5 . .
N4 C20 H20A 109.5 . .
H20B C20 H20A 109.5 . .
H20C C20 H20A 109.5 . .
O9 C21 N4 128.5(16) . .
O9 C21 H21A 115.8 . .
N4 C21 H21A 115.8 . .
C7 N1 C11 116.9(10) . .
C2 N2 C6 117.1(11) . .
C13 N3 C17 116.9(11) . .
C21 N4 C19 120.6(16) . .
C21 N4 C20 122.0(18) . .
C19 N4 C20 117.3(17) . .
C1 O2 Gd1 131.7(7) . 1_564
C12 O3 Gd1 163.2(8) . 2_657
C12 O4 Gd1 131.1(6) . .
Gd1 O5 H5C 136.4 . .
Gd1 O5 H5B 98.1 . .
H5C O5 H5B 107.7 . .
Gd1 O6 H6B 100.6 . .
Gd1 O6 H6A 99.9 . .
H6B O6 H6A 104.7 . .
C18 O7 Gd1 126.0(6) . 2_557
C18 O8 Gd1 178.2(7) . .
C21 O9 Gd1 129.4(10) . .
H11C O11 H11B 107.7 . .

loop_
_geom_bond_atom_site_label_1
_geom_bond_atom_site_label_2
_geom_bond_distance
_geom_bond_site_symmetry_2
Gd1 O8 2.294(7) .
Gd1 O3 2.325(7) 2_657
Gd1 O4 2.376(7) .
Gd1 O7 2.376(7) 2_557
Gd1 O2 2.399(7) 1_546
Gd1 O5 2.421(8) .
Gd1 O9 2.482(9) .
Gd1 O6 2.483(8) .
C1 O1 1.232(14) .
C1 O2 1.251(14) .
C1 C4 1.530(15) .
C2 N2 1.328(16) .
C2 C3 1.363(16) .
C2 H2A 0.9300 .
C3 C4 1.350(16) .
C3 H3A 0.9300 .
C4 C5 1.397(15) .
C5 C6 1.344(14) .
C5 H5A 0.9300 .
C6 N2 1.338(16) .
C6 C7 1.498(15) .
C7 N1 1.324(15) .
C7 C8 1.382(14) .
C8 C9 1.364(15) .
C8 H8A 0.9300 .
C9 C10 1.369(16) .
C9 C12 1.516(13) .
C10 C11 1.371(15) .
C10 H10A 0.9300 .
C11 N1 1.329(15) .
C11 H11A 0.9300 .
C12 O3 1.231(12) .
C12 O4 1.248(13) .
C13 N3 1.326(16) .
C13 C14 1.368(18) .
C13 H13A 0.9300 .
C14 C15 1.393(16) .
C14 H14A 0.9300 .
C15 C16 1.353(14) .
C15 C18 1.488(14) .
C16 C17 1.403(14) .
C16 H16A 0.9300 .
C17 N3 1.342(16) .
C17 C17 1.47(2) 2_556
C18 O7 1.250(12) .
C18 O8 1.264(12) .
C19 N4 1.43(2) .
C19 H19C 0.9600 .
C19 H19B 0.9600 .
C19 H19A 0.9600 .
C20 N4 1.49(2) .
C20 H20B 0.9600 .
C20 H20C 0.9600 .
C20 H20A 0.9600 .
C21 O9 1.188(16) .
C21 N4 1.262(18) .
C21 H21A 0.9300 .
O2 Gd1 2.399(7) 1_564
O3 Gd1 2.325(7) 2_657
O5 H5C 0.8500 .
O5 H5B 0.8501 .
O6 H6B 0.8578 .
O6 H6A 0.8675 .
O7 Gd1 2.376(7) 2_557
O11 H11C 0.8499 .
O11 H11B 0.8499 .

loop_
_geom_torsion_atom_site_label_1
_geom_torsion_atom_site_label_2
_geom_torsion_atom_site_label_3
_geom_torsion_atom_site_label_4
_geom_torsion
_geom_torsion_site_symmetry_1
_geom_torsion_site_symmetry_4
N2 C2 C3 C4 -4(2) . .
C2 C3 C4 C5 2(2) . .
C2 C3 C4 C1 -176.0(13) . .
O1 C1 C4 C3 -167.2(12) . .
O2 C1 C4 C3 10.5(17) . .
O1 C1 C4 C5 14.3(17) . .
O2 C1 C4 C5 -168.0(10) . .
C3 C4 C5 C6 -1.8(18) . .
C1 C4 C5 C6 176.8(11) . .
C4 C5 C6 N2 3(2) . .
C4 C5 C6 C7 179.5(11) . .
N2 C6 C7 N1 173.1(12) . .
C5 C6 C7 N1 -4.0(18) . .
N2 C6 C7 C8 -6.4(18) . .
C5 C6 C7 C8 176.5(11) . .
N1 C7 C8 C9 3.4(19) . .
C6 C7 C8 C9 -177.1(11) . .
C7 C8 C9 C10 -1.0(17) . .
C7 C8 C9 C12 179.3(10) . .
C8 C9 C10 C11 -0.9(19) . .
C12 C9 C10 C11 178.8(11) . .
C9 C10 C11 N1 1(2) . .
C8 C9 C12 O3 -169.9(11) . .
C10 C9 C12 O3 10.4(16) . .
C8 C9 C12 O4 14.4(16) . .
C10 C9 C12 O4 -165.3(11) . .
N3 C13 C14 C15 4(3) . .
C13 C14 C15 C16 -3(2) . .
C13 C14 C15 C18 -179.7(13) . .
C14 C15 C16 C17 2.7(19) . .
C18 C15 C16 C17 179.3(11) . .
C15 C16 C17 N3 -3(2) . .
C15 C16 C17 C17 178.4(15) . 2_556
C16 C15 C18 O7 -4.3(17) . .
C14 C15 C18 O7 172.2(12) . .
C16 C15 C18 O8 174.8(11) . .
C14 C15 C18 O8 -8.7(17) . .
C8 C7 N1 C11 -4(2) . .
C6 C7 N1 C11 177.0(12) . .
C10 C11 N1 C7 1(2) . .
C3 C2 N2 C6 5(2) . .
C5 C6 N2 C2 -4(2) . .
C7 C6 N2 C2 178.9(13) . .
C14 C13 N3 C17 -4(2) . .
C16 C17 N3 C13 3(2) . .
C17 C17 N3 C13 -178.0(17) 2_556 .
O9 C21 N4 C19 9(3) . .
O9 C21 N4 C20 -167(2) . .
O1 C1 O2 Gd1 -51.3(17) . 1_564
C4 C1 O2 Gd1 131.1(8) . 1_564
O4 C12 O3 Gd1 -92(3) . 2_657
C9 C12 O3 Gd1 92(3) . 2_657
O3 C12 O4 Gd1 -16.0(17) . .
C9 C12 O4 Gd1 159.3(7) . .
O8 Gd1 O4 C12 -120.4(9) . .
O3 Gd1 O4 C12 29.6(10) 2_657 .
O7 Gd1 O4 C12 123.9(9) 2_557 .
O2 Gd1 O4 C12 -52.3(11) 1_546 .
O5 Gd1 O4 C12 168.9(10) . .
O9 Gd1 O4 C12 96.7(9) . .
O6 Gd1 O4 C12 -41.6(9) . .
O8 C18 O7 Gd1 11.8(16) . 2_557
C15 C18 O7 Gd1 -169.1(7) . 2_557
O7 C18 O8 Gd1 -172(23) . .
C15 C18 O8 Gd1 9(25) . .
O3 Gd1 O8 C18 -85(24) 2_657 .
O4 Gd1 O8 C18 14(24) . .
O7 Gd1 O8 C18 162(24) 2_557 .
O2 Gd1 O8 C18 -131(24) 1_546 .
O5 Gd1 O8 C18 96(24) . .
O9 Gd1 O8 C18 79(24) . .
O6 Gd1 O8 C18 -58(24) . .
N4 C21 O9 Gd1 176.3(14) . .
O8 Gd1 O9 C21 112.2(13) . .
O3 Gd1 O9 C21 -76.1(13) 2_657 .
O4 Gd1 O9 C21 -179.0(13) . .
O7 Gd1 O9 C21 16.7(13) 2_557 .
O2 Gd1 O9 C21 -24.4(14) 1_546 .
O5 Gd1 O9 C21 94.9(13) . .
O6 Gd1 O9 C21 -125.2(13) . .
